data_4500901
loop_
_publ_author_name
'Rub\<ci\'c, Mirta'
'Mili\'c, Dalibor'
'Pavlovi\'c, Gordana'
'Cindri\'c, Marina'

_publ_section_title
;
 Conformational Diversity of Thiosemicarbazonatovanadium(V) Complexes in
 the Solid State: From Polymorphism to Isostructurality
;
_journal_issue 12
_journal_name_full 'Crystal Growth &amp; Design'
_journal_page_first 5227
_journal_paper_doi 10.1021/cg200466b
_journal_volume 11
_journal_year 2011
_chemical_formula_moiety 'C18 H20 N3 O4 S V'
_chemical_formula_sum 'C18 H20 N3 O4 S V'
_chemical_formula_weight 425.37
_chemical_melting_point 409
_chemical_name_systematic
;
propoxo-(4-methoxysalicylaldehyde-4-phenylthiosemicarbazonato(2-))-
oxo-vanadium(V)
;
_space_group_IT_number 14
_symmetry_cell_setting monoclinic
_symmetry_space_group_name_Hall '-P 2ybc'
_symmetry_space_group_name_H-M 'P 1 21/c 1'
_atom_sites_solution_hydrogens geom
_atom_sites_solution_primary direct
_atom_sites_solution_secondary difmap
_audit_creation_method SHELXL-97
_cell_angle_alpha 90.00
_cell_angle_beta 97.975(2)
_cell_angle_gamma 90.00
_cell_formula_units_Z 8
_cell_length_a 12.3684(3)
_cell_length_b 15.9862(4)
_cell_length_c 19.1848(5)
_cell_measurement_reflns_used 19004
_cell_measurement_temperature 120(2)
_cell_measurement_theta_max 28.5345
_cell_measurement_theta_min 3.8088
_cell_volume 3756.60(16)
_computing_cell_refinement 'CrysAlis RED, Oxford Diffraction Ltd.Version 1.171.32.24'
_computing_data_collection 'CrysAlis CCD, Oxford Diffraction Ltd.Version 1.171.32.24'
_computing_data_reduction 'CrysAlis RED, Oxford Diffraction Ltd.Version 1.171.32.24'
_computing_molecular_graphics
;
 ORTEP-3 for Windows, Ver. 1.08 (Farrugia, 2005), 
 MERCURY 1.4.2 (CCDC, 2006)
;
_computing_publication_material 'SHELXL-97 (Sheldrick, 1997)'
_computing_structure_refinement 'SHELXL-97 (Sheldrick, 1997)'
_computing_structure_solution 'SHELXS-97 (Sheldrick, 1997)'
_diffrn_ambient_temperature 120(2)
_diffrn_measured_fraction_theta_full 0.990
_diffrn_measured_fraction_theta_max 0.990
_diffrn_measurement_device_type 'Xcalibur, Sapphire3'
_diffrn_measurement_method '\w scans'
_diffrn_radiation_monochromator graphite
_diffrn_radiation_source 'Enhance (Mo) X-ray Source'
_diffrn_radiation_type MoK\a
_diffrn_radiation_wavelength 0.71073
_diffrn_reflns_av_R_equivalents 0.0204
_diffrn_reflns_av_sigmaI/netI 0.0214
_diffrn_reflns_limit_h_max 15
_diffrn_reflns_limit_h_min -15
_diffrn_reflns_limit_k_max 20
_diffrn_reflns_limit_k_min -20
_diffrn_reflns_limit_l_max 24
_diffrn_reflns_limit_l_min -24
_diffrn_reflns_number 33918
_diffrn_reflns_theta_full 27.00
_diffrn_reflns_theta_max 27.00
_diffrn_reflns_theta_min 3.85
_exptl_absorpt_coefficient_mu 0.669
_exptl_absorpt_correction_T_max 0.9063
_exptl_absorpt_correction_T_min 0.7758
_exptl_absorpt_correction_type multi-scan
_exptl_absorpt_process_details
;
CrysAlisPro, Oxford Diffraction Ltd.,
Version 1.171.32.24
Empirical absorption correction using spherical 
harmonics, implemented in SCALE3 ABSPACK scaling algorithm.
;
_exptl_crystal_colour black
_exptl_crystal_density_diffrn 1.504
_exptl_crystal_density_method 'not measured'
_exptl_crystal_description prism
_exptl_crystal_F_000 1760
_exptl_crystal_size_max 0.40
_exptl_crystal_size_mid 0.30
_exptl_crystal_size_min 0.15
_refine_diff_density_max 0.313
_refine_diff_density_min -0.390
_refine_diff_density_rms 0.051
_refine_ls_extinction_method none
_refine_ls_goodness_of_fit_ref 1.059
_refine_ls_hydrogen_treatment mixed
_refine_ls_matrix_type full
_refine_ls_number_parameters 508
_refine_ls_number_reflns 8127
_refine_ls_number_restraints 129
_refine_ls_restrained_S_all 1.055
_refine_ls_R_factor_all 0.0405
_refine_ls_R_factor_gt 0.0284
_refine_ls_shift/su_max 0.001
_refine_ls_shift/su_mean 0.000
_refine_ls_structure_factor_coef Fsqd
_refine_ls_weighting_details 'calc w=1/[\s^2^(Fo^2^)+(0.0424P)^2^+0.6060P] where P=(Fo^2^+2Fc^2^)/3'
_refine_ls_weighting_scheme calc
_refine_ls_wR_factor_gt 0.0743
_refine_ls_wR_factor_ref 0.0772
_reflns_number_gt 6467
_reflns_number_total 8127
_reflns_threshold_expression >2sigma(I)
_cod_data_source_file cg200466b_si_002.cif
_cod_data_source_block 3a
_cod_original_sg_symbol_H-M 'P 21/c'
_cod_database_code 4500901

loop_
_symmetry_equiv_pos_as_xyz
'x, y, z'
'-x, y+1/2, -z+1/2'
'-x, -y, -z'
'x, -y-1/2, z-1/2'

loop_
_atom_site_label
_atom_site_type_symbol
_atom_site_fract_x
_atom_site_fract_y
_atom_site_fract_z
_atom_site_U_iso_or_equiv
_atom_site_adp_type
_atom_site_occupancy
_atom_site_symmetry_multiplicity
_atom_site_calc_flag
_atom_site_refinement_flags
_atom_site_disorder_assembly
_atom_site_disorder_group
V1A V 0.62161(2) 0.450802(15) 0.173437(12) 0.01512(7) Uani 1 1 d D . .
O4A O 0.58079(9) 0.45534(6) 0.08186(5) 0.0198(2) Uani 1 1 d D . .
C16A C 0.54276(14) 0.39321(11) 0.03025(8) 0.0261(4) Uani 1 1 d D . .
H16A H 0.5081 0.4213 -0.0132 0.031 Uiso 1 1 calc R . .
H16B H 0.4867 0.3582 0.0482 0.031 Uiso 1 1 calc R . .
C17A C 0.63411(15) 0.33818(10) 0.01296(9) 0.0276(4) Uani 1 1 d D . .
H17A H 0.6032 0.2944 -0.0205 0.033 Uiso 1 1 calc R . .
H17B H 0.6678 0.3099 0.0565 0.033 Uiso 1 1 calc R . .
C18A C 0.72196(16) 0.38490(12) -0.01869(10) 0.0366(4) Uani 1 1 d D . .
H18A H 0.7600 0.4230 0.0165 0.055 Uiso 1 1 calc R . .
H18B H 0.6885 0.4171 -0.0596 0.055 Uiso 1 1 calc R . .
H18C H 0.7743 0.3448 -0.0335 0.055 Uiso 1 1 calc R . .
S1A S 0.43457(3) 0.46027(3) 0.181311(19) 0.01950(9) Uani 1 1 d . . .
O1A O 0.74615(8) 0.51435(7) 0.17922(5) 0.0199(2) Uani 1 1 d . . .
O2A O 1.12263(8) 0.57640(7) 0.25243(6) 0.0234(2) Uani 1 1 d . . .
O3A O 0.65382(9) 0.35643(7) 0.19273(5) 0.0202(2) Uani 1 1 d . . .
N1A N 0.34583(10) 0.44892(8) 0.29879(7) 0.0195(3) Uani 1 1 d D . .
H1NA H 0.2909(13) 0.4428(11) 0.2677(8) 0.023 Uiso 1 1 d D . .
N2A N 0.53059(10) 0.47997(8) 0.31502(6) 0.0180(3) Uani 1 1 d . . .
N3A N 0.62072(10) 0.48879(7) 0.27947(6) 0.0158(3) Uani 1 1 d . . .
C1A C 0.44155(12) 0.46314(9) 0.27311(8) 0.0170(3) Uani 1 1 d . . .
C2A C 0.70825(12) 0.51075(9) 0.32118(8) 0.0173(3) Uani 1 1 d . . .
H2A H 0.7015 0.5183 0.3695 0.021 Uiso 1 1 calc R . .
C3A C 0.81306(12) 0.52448(9) 0.30088(8) 0.0173(3) Uani 1 1 d . . .
C4A C 0.83029(12) 0.52614(9) 0.23033(8) 0.0171(3) Uani 1 1 d . . .
C5A C 0.93336(12) 0.54250(9) 0.21197(8) 0.0195(3) Uani 1 1 d . . .
H5A H 0.9443 0.5429 0.1639 0.023 Uiso 1 1 calc R . .
C6A C 1.01981(13) 0.55816(9) 0.26448(8) 0.0199(3) Uani 1 1 d . . .
C7A C 1.00435(13) 0.55603(10) 0.33557(8) 0.0218(3) Uani 1 1 d . . .
H7A H 1.0641 0.5661 0.3714 0.026 Uiso 1 1 calc R . .
C8A C 0.90350(13) 0.53956(10) 0.35309(8) 0.0211(3) Uani 1 1 d . . .
H8A H 0.8937 0.5382 0.4013 0.025 Uiso 1 1 calc R . .
C9A C 0.32782(12) 0.43173(9) 0.36821(8) 0.0189(3) Uani 1 1 d . . .
C10A C 0.40953(14) 0.42920(12) 0.42591(9) 0.0300(4) Uani 1 1 d . . .
H10A H 0.4824 0.4438 0.4207 0.036 Uiso 1 1 calc R . .
C11A C 0.38350(15) 0.40506(12) 0.49146(9) 0.0342(4) Uani 1 1 d . . .
H11A H 0.4397 0.4026 0.5306 0.041 Uiso 1 1 calc R . .
C12A C 0.27876(15) 0.38475(11) 0.50071(9) 0.0305(4) Uani 1 1 d . . .
H12A H 0.2627 0.3663 0.5452 0.037 Uiso 1 1 calc R . .
C13A C 0.19696(15) 0.39170(12) 0.44403(9) 0.0318(4) Uani 1 1 d . . .
H13A H 0.1234 0.3808 0.4503 0.038 Uiso 1 1 calc R . .
C14A C 0.22074(13) 0.41435(11) 0.37834(9) 0.0254(4) Uani 1 1 d . . .
H14A H 0.1637 0.4181 0.3398 0.031 Uiso 1 1 calc R . .
C15A C 1.14132(13) 0.58740(10) 0.18083(8) 0.0222(3) Uani 1 1 d . . .
H15B H 1.0912 0.6299 0.1582 0.033 Uiso 1 1 calc R . .
H15C H 1.1287 0.5343 0.1555 0.033 Uiso 1 1 calc R . .
H15A H 1.2168 0.6054 0.1799 0.033 Uiso 1 1 calc R . .
V1B V 0.12207(2) 0.296468(16) 0.163723(13) 0.01579(7) Uani 1 1 d D A .
O4B O 0.08080(9) 0.30319(7) 0.07225(5) 0.0229(2) Uani 1 1 d D . .
C16B C 0.0525(2) 0.37924(16) 0.03278(12) 0.0251(6) Uani 0.792(3) 1 d PDU A 1
H16C H 0.0657 0.4284 0.0642 0.030 Uiso 0.792(3) 1 calc PR A 1
H16D H -0.0258 0.3784 0.0130 0.030 Uiso 0.792(3) 1 calc PR A 1
C17B C 0.12190(19) 0.38533(15) -0.02628(11) 0.0302(5) Uani 0.792(3) 1 d PDU A 1
H17C H 0.1067 0.4394 -0.0509 0.036 Uiso 0.792(3) 1 calc PR A 1
H17D H 0.1005 0.3401 -0.0606 0.036 Uiso 0.792(3) 1 calc PR A 1
C18B C 0.2437(5) 0.3789(7) -0.0012(7) 0.0389(10) Uani 0.792(3) 1 d PDU A 1
H18D H 0.2623 0.3211 0.0124 0.058 Uiso 0.792(3) 1 calc PR A 1
H18E H 0.2631 0.4158 0.0394 0.058 Uiso 0.792(3) 1 calc PR A 1
H18F H 0.2843 0.3958 -0.0393 0.058 Uiso 0.792(3) 1 calc PR A 1
C16C C 0.0525(9) 0.3550(6) 0.0128(5) 0.0251(6) Uani 0.208(3) 1 d PDU A 2
H16E H -0.0200 0.3804 0.0146 0.030 Uiso 0.208(3) 1 calc PR A 2
H16F H 0.0484 0.3211 -0.0307 0.030 Uiso 0.208(3) 1 calc PR A 2
C17C C 0.1354(7) 0.4215(5) 0.0119(5) 0.0302(5) Uani 0.208(3) 1 d PDU A 2
H17E H 0.1474 0.4496 0.0583 0.036 Uiso 0.208(3) 1 calc PR A 2
H17F H 0.1083 0.4639 -0.0240 0.036 Uiso 0.208(3) 1 calc PR A 2
C18C C 0.2433(18) 0.385(3) -0.005(3) 0.0389(10) Uani 0.208(3) 1 d PDU A 2
H18G H 0.2676 0.3409 0.0288 0.058 Uiso 0.208(3) 1 calc PR A 2
H18H H 0.2985 0.4298 -0.0013 0.058 Uiso 0.208(3) 1 calc PR A 2
H18I H 0.2330 0.3626 -0.0527 0.058 Uiso 0.208(3) 1 calc PR A 2
S1B S -0.06446(3) 0.28562(3) 0.171917(19) 0.02005(9) Uani 1 1 d . . .
O1B O 0.24324(8) 0.22970(7) 0.16454(5) 0.0190(2) Uani 1 1 d . . .
O2B O 0.62120(8) 0.16578(7) 0.23166(5) 0.0213(2) Uani 1 1 d . . .
O3B O 0.15841(9) 0.38820(7) 0.18912(6) 0.0226(2) Uani 1 1 d . . .
N1B N -0.15072(11) 0.29228(8) 0.29047(7) 0.0196(3) Uani 1 1 d D . .
H1NB H -0.2055(13) 0.3009(11) 0.2618(8) 0.024 Uiso 1 1 d D . .
N2B N 0.03361(10) 0.26039(8) 0.30470(6) 0.0184(3) Uani 1 1 d . . .
N3B N 0.12285(10) 0.25322(8) 0.26801(6) 0.0167(3) Uani 1 1 d . A .
C1B C -0.05563(12) 0.27886(9) 0.26388(8) 0.0175(3) Uani 1 1 d . A .
C2B C 0.21159(12) 0.23058(9) 0.30804(8) 0.0182(3) Uani 1 1 d . . .
H2B H 0.2068 0.2217 0.3565 0.022 Uiso 1 1 calc R A .
C3B C 0.31531(12) 0.21803(9) 0.28540(8) 0.0174(3) Uani 1 1 d . A .
C4B C 0.32909(12) 0.21691(9) 0.21418(8) 0.0166(3) Uani 1 1 d . A .
C5B C 0.43064(12) 0.19977(9) 0.19361(8) 0.0175(3) Uani 1 1 d . . .
H5B H 0.4392 0.1990 0.1452 0.021 Uiso 1 1 calc R A .
C6B C 0.51912(12) 0.18389(9) 0.24491(8) 0.0182(3) Uani 1 1 d . A .
C7B C 0.50671(13) 0.18567(10) 0.31649(8) 0.0210(3) Uani 1 1 d . . .
H7B H 0.5677 0.1754 0.3513 0.025 Uiso 1 1 calc R A .
C8B C 0.40737(13) 0.20210(10) 0.33592(8) 0.0211(3) Uani 1 1 d . A .
H8B H 0.3997 0.2029 0.3845 0.025 Uiso 1 1 calc R . .
C9B C -0.16720(12) 0.30713(9) 0.36059(8) 0.0189(3) Uani 1 1 d . A .
C10B C -0.08431(13) 0.30607(11) 0.41779(8) 0.0250(4) Uani 1 1 d . . .
H10B H -0.0121 0.2909 0.4114 0.030 Uiso 1 1 calc R A .
C11B C -0.10820(14) 0.32737(12) 0.48431(9) 0.0308(4) Uani 1 1 d . A .
H11B H -0.0516 0.3266 0.5232 0.037 Uiso 1 1 calc R . .
C12B C -0.21215(14) 0.34953(11) 0.49478(9) 0.0293(4) Uani 1 1 d . . .
H12B H -0.2269 0.3660 0.5401 0.035 Uiso 1 1 calc R A .
C13B C -0.29509(14) 0.34755(11) 0.43816(9) 0.0281(4) Uani 1 1 d . A .
H13B H -0.3676 0.3611 0.4452 0.034 Uiso 1 1 calc R . .
C14B C -0.27356(13) 0.32611(10) 0.37185(9) 0.0222(3) Uani 1 1 d . . .
H14B H -0.3313 0.3243 0.3337 0.027 Uiso 1 1 calc R A .
C15B C 0.63868(13) 0.15649(10) 0.16015(8) 0.0219(3) Uani 1 1 d . . .
H15E H 0.6184 0.2084 0.1345 0.033 Uiso 1 1 calc R . .
H15F H 0.5938 0.1104 0.1385 0.033 Uiso 1 1 calc R . .
H15D H 0.7159 0.1443 0.1583 0.033 Uiso 1 1 calc R . .

loop_
_atom_site_aniso_label
_atom_site_aniso_U_11
_atom_site_aniso_U_22
_atom_site_aniso_U_33
_atom_site_aniso_U_23
_atom_site_aniso_U_13
_atom_site_aniso_U_12
V1A 0.01420(13) 0.01595(14) 0.01460(13) 0.00002(10) -0.00015(10) 0.00015(10)
O4A 0.0201(6) 0.0234(6) 0.0153(5) -0.0008(4) -0.0001(4) -0.0005(4)
C16A 0.0250(9) 0.0302(9) 0.0218(8) -0.0061(7) -0.0010(7) -0.0047(7)
C17A 0.0374(10) 0.0245(9) 0.0213(8) -0.0007(7) 0.0060(7) 0.0009(8)
C18A 0.0369(11) 0.0394(11) 0.0361(10) -0.0031(9) 0.0138(8) -0.0001(9)
S1A 0.01491(19) 0.0253(2) 0.01745(18) 0.00059(15) -0.00064(14) 0.00101(15)
O1A 0.0165(6) 0.0246(6) 0.0178(5) 0.0019(4) 0.0002(4) -0.0039(4)
O2A 0.0146(6) 0.0311(6) 0.0250(6) -0.0016(5) 0.0040(4) -0.0039(5)
O3A 0.0218(6) 0.0188(6) 0.0195(5) -0.0003(4) 0.0007(4) 0.0032(4)
N1A 0.0131(7) 0.0229(7) 0.0221(7) 0.0012(5) 0.0006(5) -0.0007(5)
N2A 0.0141(6) 0.0213(7) 0.0191(6) -0.0001(5) 0.0043(5) -0.0022(5)
N3A 0.0130(6) 0.0155(6) 0.0189(6) 0.0006(5) 0.0022(5) -0.0001(5)
C1A 0.0167(7) 0.0147(7) 0.0196(7) 0.0004(6) 0.0022(6) 0.0013(6)
C2A 0.0189(8) 0.0157(7) 0.0170(7) -0.0016(6) 0.0018(6) 0.0012(6)
C3A 0.0163(8) 0.0141(7) 0.0211(7) -0.0010(6) 0.0012(6) -0.0002(6)
C4A 0.0177(8) 0.0125(7) 0.0207(7) -0.0006(6) 0.0008(6) -0.0010(6)
C5A 0.0191(8) 0.0193(8) 0.0201(7) 0.0003(6) 0.0029(6) -0.0008(6)
C6A 0.0159(8) 0.0176(8) 0.0264(8) -0.0019(6) 0.0032(6) -0.0008(6)
C7A 0.0159(8) 0.0253(9) 0.0231(8) -0.0042(6) -0.0013(6) -0.0010(6)
C8A 0.0208(8) 0.0241(8) 0.0181(7) -0.0019(6) 0.0014(6) 0.0004(6)
C9A 0.0180(8) 0.0166(8) 0.0224(8) -0.0018(6) 0.0036(6) 0.0006(6)
C10A 0.0172(8) 0.0467(11) 0.0262(9) 0.0067(8) 0.0030(7) 0.0002(8)
C11A 0.0271(10) 0.0496(12) 0.0259(9) 0.0067(8) 0.0031(7) -0.0004(8)
C12A 0.0366(10) 0.0324(10) 0.0246(8) -0.0025(7) 0.0114(7) -0.0065(8)
C13A 0.0245(9) 0.0401(11) 0.0332(9) -0.0114(8) 0.0122(7) -0.0125(8)
C14A 0.0191(8) 0.0302(9) 0.0270(8) -0.0082(7) 0.0032(7) -0.0057(7)
C15A 0.0206(8) 0.0221(9) 0.0252(8) -0.0028(7) 0.0078(6) -0.0043(6)
V1B 0.01402(13) 0.01637(14) 0.01640(13) 0.00127(10) 0.00005(10) -0.00004(10)
O4B 0.0193(6) 0.0312(6) 0.0176(5) 0.0050(5) 0.0004(4) -0.0002(5)
C16B 0.0287(10) 0.0301(15) 0.0152(13) 0.0021(9) -0.0009(10) 0.0108(11)
C17B 0.0384(13) 0.0332(13) 0.0187(11) 0.0036(9) 0.0027(9) -0.0046(10)
C18B 0.0361(11) 0.042(2) 0.0412(18) 0.0012(19) 0.0149(9) -0.0064(10)
C16C 0.0287(10) 0.0301(15) 0.0152(13) 0.0021(9) -0.0009(10) 0.0108(11)
C17C 0.0384(13) 0.0332(13) 0.0187(11) 0.0036(9) 0.0027(9) -0.0046(10)
C18C 0.0361(11) 0.042(2) 0.0412(18) 0.0012(19) 0.0149(9) -0.0064(10)
S1B 0.01435(19) 0.0265(2) 0.01866(18) 0.00078(15) -0.00008(14) -0.00039(15)
O1B 0.0166(6) 0.0225(6) 0.0176(5) 0.0000(4) 0.0009(4) 0.0029(4)
O2B 0.0143(6) 0.0274(6) 0.0228(6) 0.0021(5) 0.0048(4) 0.0028(4)
O3B 0.0222(6) 0.0200(6) 0.0247(6) 0.0021(5) -0.0002(5) -0.0023(5)
N1B 0.0121(6) 0.0236(7) 0.0228(7) 0.0004(5) 0.0014(5) 0.0025(5)
N2B 0.0147(7) 0.0211(7) 0.0203(6) 0.0019(5) 0.0052(5) 0.0033(5)
N3B 0.0142(6) 0.0166(6) 0.0196(6) -0.0007(5) 0.0034(5) 0.0013(5)
C1B 0.0167(8) 0.0160(7) 0.0197(7) -0.0002(6) 0.0020(6) -0.0002(6)
C2B 0.0179(8) 0.0190(8) 0.0180(7) 0.0013(6) 0.0028(6) 0.0010(6)
C3B 0.0159(8) 0.0165(8) 0.0198(7) 0.0009(6) 0.0024(6) 0.0014(6)
C4B 0.0159(8) 0.0132(7) 0.0200(7) 0.0015(6) -0.0004(6) -0.0007(6)
C5B 0.0188(8) 0.0162(7) 0.0178(7) 0.0006(6) 0.0035(6) -0.0001(6)
C6B 0.0151(7) 0.0145(7) 0.0254(8) 0.0013(6) 0.0040(6) 0.0000(6)
C7B 0.0168(8) 0.0244(8) 0.0207(8) 0.0033(6) -0.0010(6) 0.0008(6)
C8B 0.0203(8) 0.0251(8) 0.0174(7) 0.0016(6) 0.0013(6) 0.0019(7)
C9B 0.0177(8) 0.0156(7) 0.0237(8) 0.0028(6) 0.0044(6) -0.0005(6)
C10B 0.0165(8) 0.0325(9) 0.0264(8) -0.0045(7) 0.0043(7) 0.0000(7)
C11B 0.0261(9) 0.0396(11) 0.0266(9) -0.0035(8) 0.0035(7) -0.0018(8)
C12B 0.0312(10) 0.0340(10) 0.0249(8) -0.0008(7) 0.0116(7) 0.0015(8)
C13B 0.0237(9) 0.0286(9) 0.0344(9) 0.0078(7) 0.0131(7) 0.0070(7)
C14B 0.0175(8) 0.0211(8) 0.0284(8) 0.0076(7) 0.0042(6) 0.0019(6)
C15B 0.0194(8) 0.0244(9) 0.0228(8) 0.0018(6) 0.0067(6) 0.0032(6)

loop_
_atom_type_symbol
_atom_type_description
_atom_type_scat_dispersion_real
_atom_type_scat_dispersion_imag
_atom_type_scat_source
C C 0.0033 0.0016 'International Tables Vol C Tables 4.2.6.8 and 6.1.1.4'
H H 0.0000 0.0000 'International Tables Vol C Tables 4.2.6.8 and 6.1.1.4'
O O 0.0106 0.0060 'International Tables Vol C Tables 4.2.6.8 and 6.1.1.4'
N N 0.0061 0.0033 'International Tables Vol C Tables 4.2.6.8 and 6.1.1.4'
S S 0.1246 0.1234 'International Tables Vol C Tables 4.2.6.8 and 6.1.1.4'
V V 0.3005 0.5294 'International Tables Vol C Tables 4.2.6.8 and 6.1.1.4'

loop_
_geom_angle_atom_site_label_1
_geom_angle_atom_site_label_2
_geom_angle_atom_site_label_3
_geom_angle
O3A V1A O4A 107.41(5)
O3A V1A O1A 109.26(5)
O4A V1A O1A 99.18(5)
O3A V1A N3A 94.74(5)
O4A V1A N3A 154.79(5)
O1A V1A N3A 84.24(5)
O3A V1A S1A 105.29(4)
O4A V1A S1A 84.99(4)
O1A V1A S1A 141.98(4)
N3A V1A S1A 77.50(3)
C16A O4A V1A 132.93(10)
O4A C16A C17A 111.87(13)
O4A C16A H16A 109.2
C17A C16A H16A 109.2
O4A C16A H16B 109.2
C17A C16A H16B 109.2
H16A C16A H16B 107.9
C16A C17A C18A 113.76(15)
C16A C17A H17A 108.8
C18A C17A H17A 108.8
C16A C17A H17B 108.8
C18A C17A H17B 108.8
H17A C17A H17B 107.7
C17A C18A H18A 109.5
C17A C18A H18B 109.5
H18A C18A H18B 109.5
C17A C18A H18C 109.5
H18A C18A H18C 109.5
H18B C18A H18C 109.5
C1A S1A V1A 98.92(5)
C4A O1A V1A 132.99(9)
C6A O2A C15A 117.98(12)
C1A N1A C9A 129.34(13)
C1A N1A H1NA 114.7(12)
C9A N1A H1NA 115.3(12)
C1A N2A N3A 112.69(12)
C2A N3A N2A 112.35(12)
C2A N3A V1A 123.45(10)
N2A N3A V1A 123.43(9)
N2A C1A N1A 121.03(13)
N2A C1A S1A 123.17(12)
N1A C1A S1A 115.77(11)
N3A C2A C3A 125.83(14)
N3A C2A H2A 117.1
C3A C2A H2A 117.1
C4A C3A C8A 118.03(14)
C4A C3A C2A 122.35(13)
C8A C3A C2A 119.60(14)
O1A C4A C5A 119.07(13)
O1A C4A C3A 119.86(13)
C5A C4A C3A 121.04(13)
C6A C5A C4A 119.37(14)
C6A C5A H5A 120.3
C4A C5A H5A 120.3
O2A C6A C5A 124.21(14)
O2A C6A C7A 115.37(13)
C5A C6A C7A 120.42(14)
C8A C7A C6A 119.83(14)
C8A C7A H7A 120.1
C6A C7A H7A 120.1
C7A C8A C3A 121.30(14)
C7A C8A H8A 119.3
C3A C8A H8A 119.3
C10A C9A C14A 118.86(15)
C10A C9A N1A 124.43(14)
C14A C9A N1A 116.70(14)
C9A C10A C11A 119.47(16)
C9A C10A H10A 120.3
C11A C10A H10A 120.3
C12A C11A C10A 121.51(17)
C12A C11A H11A 119.2
C10A C11A H11A 119.2
C11A C12A C13A 118.72(16)
C11A C12A H12A 120.6
C13A C12A H12A 120.6
C14A C13A C12A 120.87(16)
C14A C13A H13A 119.6
C12A C13A H13A 119.6
C13A C14A C9A 120.43(15)
C13A C14A H14A 119.8
C9A C14A H14A 119.8
O2A C15A H15B 109.5
O2A C15A H15C 109.5
H15B C15A H15C 109.5
O2A C15A H15A 109.5
H15B C15A H15A 109.5
H15C C15A H15A 109.5
O3B V1B O4B 106.23(5)
O3B V1B O1B 109.72(5)
O4B V1B O1B 99.63(5)
O3B V1B N3B 92.73(5)
O4B V1B N3B 157.63(5)
O1B V1B N3B 84.57(5)
O3B V1B S1B 106.68(4)
O4B V1B S1B 85.37(4)
O1B V1B S1B 140.04(4)
N3B V1B S1B 77.73(4)
C16C O4B V1B 147.6(4)
C16B O4B V1B 125.97(12)
O4B C16B C17B 108.88(18)
O4B C16B H16C 109.9
C17B C16B H16C 109.9
O4B C16B H16D 109.9
C17B C16B H16D 109.9
H16C C16B H16D 108.3
C16B C17B C18B 113.5(5)
C16B C17B H17C 108.9
C18B C17B H17C 108.9
C16B C17B H17D 108.9
C18B C17B H17D 108.9
H17C C17B H17D 107.7
O4B C16C C17C 109.7(7)
O4B C16C H16E 109.7
C17C C16C H16E 109.7
O4B C16C H16F 109.7
C17C C16C H16F 109.7
H16E C16C H16F 108.2
C16C C17C C18C 111.0(16)
C16C C17C H17E 109.4
C18C C17C H17E 109.4
C16C C17C H17F 109.4
C18C C17C H17F 109.4
H17E C17C H17F 108.0
C17C C18C H18G 109.5
C17C C18C H18H 109.5
H18G C18C H18H 109.5
C17C C18C H18I 109.5
H18G C18C H18I 109.5
H18H C18C H18I 109.5
C1B S1B V1B 98.49(5)
C4B O1B V1B 131.25(9)
C6B O2B C15B 118.22(12)
C1B N1B C9B 129.13(13)
C1B N1B H1NB 116.7(12)
C9B N1B H1NB 113.3(12)
C1B N2B N3B 112.42(12)
C2B N3B N2B 112.78(12)
C2B N3B V1B 122.83(10)
N2B N3B V1B 123.42(9)
N2B C1B N1B 121.12(14)
N2B C1B S1B 123.39(12)
N1B C1B S1B 115.47(11)
N3B C2B C3B 125.52(14)
N3B C2B H2B 117.2
C3B C2B H2B 117.2
C4B C3B C8B 118.14(14)
C4B C3B C2B 122.41(14)
C8B C3B C2B 119.38(13)
O1B C4B C5B 118.99(13)
O1B C4B C3B 119.99(13)
C5B C4B C3B 120.98(14)
C6B C5B C4B 119.14(14)
C6B C5B H5B 120.4
C4B C5B H5B 120.4
O2B C6B C5B 124.71(14)
O2B C6B C7B 114.82(13)
C5B C6B C7B 120.46(14)
C8B C7B C6B 119.91(14)
C8B C7B H7B 120.0
C6B C7B H7B 120.0
C7B C8B C3B 121.36(14)
C7B C8B H8B 119.3
C3B C8B H8B 119.3
C10B C9B C14B 119.14(15)
C10B C9B N1B 124.17(14)
C14B C9B N1B 116.67(14)
C11B C10B C9B 119.49(15)
C11B C10B H10B 120.3
C9B C10B H10B 120.3
C12B C11B C10B 121.26(16)
C12B C11B H11B 119.4
C10B C11B H11B 119.4
C11B C12B C13B 118.98(16)
C11B C12B H12B 120.5
C13B C12B H12B 120.5
C14B C13B C12B 120.78(16)
C14B C13B H13B 119.6
C12B C13B H13B 119.6
C13B C14B C9B 120.24(15)
C13B C14B H14B 119.9
C9B C14B H14B 119.9
O2B C15B H15E 109.5
O2B C15B H15F 109.5
H15E C15B H15F 109.5
O2B C15B H15D 109.5
H15E C15B H15D 109.5
H15F C15B H15D 109.5

loop_
_geom_bond_atom_site_label_1
_geom_bond_atom_site_label_2
_geom_bond_distance
V1A O3A 1.5908(11)
V1A O4A 1.7609(10)
V1A O1A 1.8357(10)
V1A N3A 2.1245(12)
V1A S1A 2.3441(5)
O4A C16A 1.4349(18)
C16A C17A 1.505(2)
C16A H16A 0.9900
C16A H16B 0.9900
C17A C18A 1.513(2)
C17A H17A 0.9900
C17A H17B 0.9900
C18A H18A 0.9800
C18A H18B 0.9800
C18A H18C 0.9800
S1A C1A 1.7519(15)
O1A C4A 1.3405(17)
O2A C6A 1.3554(18)
O2A C15A 1.4349(18)
N1A C1A 1.3630(19)
N1A C9A 1.4077(19)
N1A H1NA 0.845(13)
N2A C1A 1.2984(19)
N2A N3A 1.3924(17)
N3A C2A 1.3019(18)
C2A C3A 1.421(2)
C2A H2A 0.9500
C3A C4A 1.399(2)
C3A C8A 1.415(2)
C4A C5A 1.394(2)
C5A C6A 1.386(2)
C5A H5A 0.9500
C6A C7A 1.404(2)
C7A C8A 1.362(2)
C7A H7A 0.9500
C8A H8A 0.9500
C9A C10A 1.392(2)
C9A C14A 1.393(2)
C10A C11A 1.395(2)
C10A H10A 0.9500
C11A C12A 1.371(3)
C11A H11A 0.9500
C12A C13A 1.383(2)
C12A H12A 0.9500
C13A C14A 1.381(2)
C13A H13A 0.9500
C14A H14A 0.9500
C15A H15B 0.9800
C15A H15C 0.9800
C15A H15A 0.9800
V1B O3B 1.5903(11)
V1B O4B 1.7616(10)
V1B O1B 1.8382(10)
V1B N3B 2.1156(12)
V1B S1B 2.3405(5)
O4B C16C 1.413(9)
O4B C16B 1.449(2)
C16B C17B 1.517(3)
C16B H16C 0.9900
C16B H16D 0.9900
C17B C18B 1.520(7)
C17B H17C 0.9900
C17B H17D 0.9900
C18B H18D 0.9800
C18B H18E 0.9800
C18B H18F 0.9800
C16C C17C 1.479(11)
C16C H16E 0.9900
C16C H16F 0.9900
C17C C18C 1.528(15)
C17C H17E 0.9900
C17C H17F 0.9900
C18C H18G 0.9800
C18C H18H 0.9800
C18C H18I 0.9800
S1B C1B 1.7558(15)
O1B C4B 1.3400(17)
O2B C6B 1.3534(18)
O2B C15B 1.4258(18)
N1B C1B 1.3623(19)
N1B C9B 1.4085(19)
N1B H1NB 0.822(13)
N2B C1B 1.2957(19)
N2B N3B 1.3938(17)
N3B C2B 1.3006(19)
C2B C3B 1.425(2)
C2B H2B 0.9500
C3B C4B 1.400(2)
C3B C8B 1.412(2)
C4B C5B 1.395(2)
C5B C6B 1.390(2)
C5B H5B 0.9500
C6B C7B 1.403(2)
C7B C8B 1.358(2)
C7B H7B 0.9500
C8B H8B 0.9500
C9B C10B 1.394(2)
C9B C14B 1.396(2)
C10B C11B 1.392(2)
C10B H10B 0.9500
C11B C12B 1.375(2)
C11B H11B 0.9500
C12B C13B 1.387(2)
C12B H12B 0.9500
C13B C14B 1.379(2)
C13B H13B 0.9500
C14B H14B 0.9500
C15B H15E 0.9800
C15B H15F 0.9800
C15B H15D 0.9800

loop_
_geom_torsion_atom_site_label_1
_geom_torsion_atom_site_label_2
_geom_torsion_atom_site_label_3
_geom_torsion_atom_site_label_4
_geom_torsion
O3A V1A O4A C16A 21.03(14)
O1A V1A O4A C16A 134.67(13)
N3A V1A O4A C16A -129.32(14)
S1A V1A O4A C16A -83.44(13)
V1A O4A C16A C17A -74.81(18)
O4A C16A C17A C18A -61.93(18)
O3A V1A S1A C1A 76.29(6)
O4A V1A S1A C1A -177.01(6)
O1A V1A S1A C1A -78.50(7)
N3A V1A S1A C1A -15.26(6)
O3A V1A O1A C4A -54.02(14)
O4A V1A O1A C4A -166.20(13)
N3A V1A O1A C4A 39.00(13)
S1A V1A O1A C4A 100.18(13)
C1A N2A N3A C2A 176.01(13)
C1A N2A N3A V1A -13.73(17)
O3A V1A N3A C2A 83.59(12)
O4A V1A N3A C2A -124.68(14)
O1A V1A N3A C2A -25.33(12)
S1A V1A N3A C2A -171.77(12)
O3A V1A N3A N2A -85.60(11)
O4A V1A N3A N2A 66.13(17)
O1A V1A N3A N2A 165.48(11)
S1A V1A N3A N2A 19.03(10)
N3A N2A C1A N1A 177.25(13)
N3A N2A C1A S1A -4.76(18)
C9A N1A C1A N2A -15.0(2)
C9A N1A C1A S1A 166.88(13)
V1A S1A C1A N2A 16.84(14)
V1A S1A C1A N1A -165.07(10)
N2A N3A C2A C3A 179.83(14)
V1A N3A C2A C3A 9.6(2)
N3A C2A C3A C4A 8.6(2)
N3A C2A C3A C8A -173.36(14)
V1A O1A C4A C5A 148.74(12)
V1A O1A C4A C3A -33.2(2)
C8A C3A C4A O1A -178.24(13)
C2A C3A C4A O1A -0.1(2)
C8A C3A C4A C5A -0.3(2)
C2A C3A C4A C5A 177.85(14)
O1A C4A C5A C6A 177.37(13)
C3A C4A C5A C6A -0.6(2)
C15A O2A C6A C5A 5.7(2)
C15A O2A C6A C7A -174.15(13)
C4A C5A C6A O2A -178.61(14)
C4A C5A C6A C7A 1.2(2)
O2A C6A C7A C8A 178.96(14)
C5A C6A C7A C8A -0.9(2)
C6A C7A C8A C3A -0.1(2)
C4A C3A C8A C7A 0.6(2)
C2A C3A C8A C7A -177.56(15)
C1A N1A C9A C10A 2.5(3)
C1A N1A C9A C14A -175.92(15)
C14A C9A C10A C11A 3.4(3)
N1A C9A C10A C11A -174.98(16)
C9A C10A C11A C12A -0.9(3)
C10A C11A C12A C13A -2.5(3)
C11A C12A C13A C14A 3.4(3)
C12A C13A C14A C9A -0.9(3)
C10A C9A C14A C13A -2.6(2)
N1A C9A C14A C13A 175.94(15)
O3B V1B O4B C16C -12.9(9)
O1B V1B O4B C16C -126.8(9)
N3B V1B O4B C16C 134.0(9)
S1B V1B O4B C16C 93.2(9)
O3B V1B O4B C16B -17.76(16)
O1B V1B O4B C16B -131.70(15)
N3B V1B O4B C16B 129.10(17)
S1B V1B O4B C16B 88.29(15)
C16C O4B C16B C17B -47.7(13)
V1B O4B C16B C17B 125.28(16)
O4B C16B C17B C18B -54.2(5)
C16B O4B C16C C17C 59.2(11)
V1B O4B C16C C17C 48.5(13)
O4B C16C C17C C18C 70(2)
O3B V1B S1B C1B -73.50(6)
O4B V1B S1B C1B -179.07(6)
O1B V1B S1B C1B 81.46(7)
N3B V1B S1B C1B 15.68(6)
O3B V1B O1B C4B 49.26(13)
O4B V1B O1B C4B 160.47(12)
N3B V1B O1B C4B -41.70(12)
S1B V1B O1B C4B -105.23(12)
C1B N2B N3B C2B -176.76(13)
C1B N2B N3B V1B 14.26(17)
O3B V1B N3B C2B -81.12(12)
O4B V1B N3B C2B 130.59(15)
O1B V1B N3B C2B 28.44(12)
S1B V1B N3B C2B 172.40(12)
O3B V1B N3B N2B 86.77(11)
O4B V1B N3B N2B -61.52(18)
O1B V1B N3B N2B -163.67(11)
S1B V1B N3B N2B -19.71(10)
N3B N2B C1B N1B -176.97(13)
N3B N2B C1B S1B 4.80(18)
C9B N1B C1B N2B 15.2(2)
C9B N1B C1B S1B -166.49(12)
V1B S1B C1B N2B -17.24(14)
V1B S1B C1B N1B 164.44(11)
N2B N3B C2B C3B 179.88(14)
V1B N3B C2B C3B -11.1(2)
N3B C2B C3B C4B -9.8(2)
N3B C2B C3B C8B 173.30(15)
V1B O1B C4B C5B -147.90(11)
V1B O1B C4B C3B 34.3(2)
C8B C3B C4B O1B 178.38(13)
C2B C3B C4B O1B 1.4(2)
C8B C3B C4B C5B 0.6(2)
C2B C3B C4B C5B -176.34(14)
O1B C4B C5B C6B -178.00(13)
C3B C4B C5B C6B -0.2(2)
C15B O2B C6B C5B -4.5(2)
C15B O2B C6B C7B 175.31(13)
C4B C5B C6B O2B 179.37(14)
C4B C5B C6B C7B -0.5(2)
O2B C6B C7B C8B -179.13(14)
C5B C6B C7B C8B 0.7(2)
C6B C7B C8B C3B -0.3(2)
C4B C3B C8B C7B -0.3(2)
C2B C3B C8B C7B 176.69(15)
C1B N1B C9B C10B -3.7(3)
C1B N1B C9B C14B 174.57(15)
C14B C9B C10B C11B -2.7(2)
N1B C9B C10B C11B 175.50(15)
C9B C10B C11B C12B 0.0(3)
C10B C11B C12B C13B 2.3(3)
C11B C12B C13B C14B -1.9(3)
C12B C13B C14B C9B -0.9(2)
C10B C9B C14B C13B 3.2(2)
N1B C9B C14B C13B -175.17(14)
